data_1548683
loop_
_publ_author_name
'Balakumaran, K.'
'Mosesbabu, J.'
'Anireddy, Jayashree'
'Chakkaravarthi, G.'

_publ_section_title
;
 (<i>E</i>)-5-{4-[2-(5-Ethylpyridin-2-yl)ethoxy]benzylidene}thiazolidine-2,4-dione
;
_journal_coeditor_code ZQ4025
_journal_issue 1
_journal_name_full IUCrData
_journal_page_first x171839
_journal_paper_doi 10.1107/S2414314617018399
_journal_volume 3
_journal_year 2018
_chemical_formula_iupac 'C19 H18 N2 O3 S'
_chemical_formula_moiety 'C19 H18 N2 O3 S'
_chemical_formula_sum 'C19 H18 N2 O3 S'
_chemical_formula_weight 354.41
_chemical_name_systematic
;
(<i>E</i>)-5-{4-[2-(5-Ethylpyridin-2-yl)ethoxy]benzylidene}thiazolidine-
2,4-dione
;
_space_group_crystal_system monoclinic
_space_group_IT_number 14
_space_group_name_Hall '-P 2ybc'
_space_group_name_H-M_alt 'P 1 21/c 1'
_symmetry_space_group_name_Hall '-P 2ybc'
_symmetry_space_group_name_H-M 'P 1 21/c 1'
_atom_sites_solution_hydrogens mixed
_audit_creation_method SHELXL-2016/6
_cell_angle_alpha 90
_cell_angle_beta 110.442(2)
_cell_angle_gamma 90
_cell_formula_units_Z 4
_cell_length_a 7.6756(2)
_cell_length_b 13.6762(3)
_cell_length_c 17.6561(4)
_cell_measurement_reflns_used 2884
_cell_measurement_temperature 295(2)
_cell_measurement_theta_max 71.7
_cell_measurement_theta_min 3.2
_cell_volume 1736.70(7)
_computing_cell_refinement
;
SAINT (Bruker, 2004)
;
_computing_data_collection
;
APEX2 (Bruker, 2004)
;
_computing_data_reduction
;
SAINT (Bruker, 2004)
;
_computing_molecular_graphics
;
PLATON (Spek, 2009)
;
_computing_publication_material
;
<i>SHELXL2016/6</i> (Sheldrick, 2015 and PLATON (Spek, 2009)
;
_computing_structure_refinement
;
<i>SHELXL2016/6</i> (Sheldrick, 2015)
;
_computing_structure_solution
;
<i>SHELXS2016/6</i> (Sheldrick, 2008)
;
_diffrn_ambient_temperature 295(2)
_diffrn_measured_fraction_theta_full 0.998
_diffrn_measured_fraction_theta_max 0.972
_diffrn_measurement_device_type 'Bruker APEX2 CCD Diffractometer'
_diffrn_measurement_method '\w and \f scans'
_diffrn_radiation_type CuK\a
_diffrn_radiation_wavelength 1.54184
_diffrn_reflns_av_R_equivalents 0.0133
_diffrn_reflns_limit_h_max 4
_diffrn_reflns_limit_h_min -9
_diffrn_reflns_limit_k_max 16
_diffrn_reflns_limit_k_min -16
_diffrn_reflns_limit_l_max 21
_diffrn_reflns_limit_l_min -19
_diffrn_reflns_number 6076
_diffrn_reflns_theta_full 67.684
_diffrn_reflns_theta_max 71.720
_diffrn_reflns_theta_min 4.194
_exptl_absorpt_coefficient_mu 1.831
_exptl_absorpt_correction_T_max 0.6677
_exptl_absorpt_correction_T_min 0.5136
_exptl_absorpt_correction_type multi-scan
_exptl_absorpt_process_details
;
(SADABS; Bruker, 2004)
;
_exptl_crystal_colour colourless
_exptl_crystal_density_diffrn 1.355
_exptl_crystal_description needle
_exptl_crystal_F_000 744
_exptl_crystal_size_max 0.320
_exptl_crystal_size_mid 0.280
_exptl_crystal_size_min 0.240
_refine_diff_density_max 0.186
_refine_diff_density_min -0.222
_refine_ls_extinction_method none
_refine_ls_goodness_of_fit_ref 1.045
_refine_ls_hydrogen_treatment mixed
_refine_ls_matrix_type full
_refine_ls_number_parameters 231
_refine_ls_number_reflns 3314
_refine_ls_number_restraints 1
_refine_ls_restrained_S_all 1.045
_refine_ls_R_factor_all 0.0461
_refine_ls_R_factor_gt 0.0404
_refine_ls_shift/su_max 0.000
_refine_ls_shift/su_mean 0.000
_refine_ls_structure_factor_coef Fsqd
_refine_ls_weighting_details 'w=1/[\s^2^(Fo^2^)+(0.0648P)^2^+0.3059P] where P=(Fo^2^+2Fc^2^)/3'
_refine_ls_weighting_scheme calc
_refine_ls_wR_factor_gt 0.1092
_refine_ls_wR_factor_ref 0.1152
_reflns_number_gt 2894
_reflns_number_total 3314
_reflns_threshold_expression 'I > 2\s(I)'
_cod_data_source_file zq4025sup1.cif
_cod_data_source_block I
_cod_database_code 1548683
_shelx_space_group_comment
;
The symmetry employed for this shelxl refinement is uniquely defined
by the following loop, which should always be used as a source of
symmetry information in preference to the above space-group names.
They are only intended as comments.
;
_shelx_estimated_absorpt_t_min 0.592
_shelx_estimated_absorpt_t_max 0.668

loop_
_space_group_symop_operation_xyz
'x, y, z'
'-x, y+1/2, -z+1/2'
'-x, -y, -z'
'x, -y-1/2, z-1/2'

loop_
_atom_site_type_symbol
_atom_site_label
_atom_site_fract_x
_atom_site_fract_y
_atom_site_fract_z
_atom_site_U_iso_or_equiv
_atom_site_adp_type
_atom_site_calc_flag
_atom_site_occupancy
C C1 0.2212(3) 0.88704(17) 0.36053(12) 0.0697(6) Uani d 1
H H1A 0.119617 0.845372 0.359311 0.105 Uiso calc 1
H H1B 0.203120 0.909732 0.306865 0.105 Uiso calc 1
H H1C 0.226556 0.942020 0.395081 0.105 Uiso calc 1
C C2 0.4006(3) 0.83058(16) 0.39245(11) 0.0587(5) Uani d 1
H H2A 0.501190 0.871525 0.389495 0.070 Uiso calc 1
H H2B 0.392555 0.774043 0.358220 0.070 Uiso calc 1
C C3 0.4456(2) 0.79665(12) 0.47862(10) 0.0442(4) Uani d 1
C C4 0.5414(2) 0.85396(13) 0.54435(11) 0.0508(4) Uani d 1
H H4 0.584151 0.915343 0.536308 0.061 Uiso calc 1
C C5 0.5742(2) 0.82076(12) 0.62190(11) 0.0494(4) Uani d 1
H H5 0.638544 0.859367 0.666206 0.059 Uiso calc 1
C C6 0.5099(2) 0.72919(12) 0.63283(9) 0.0420(3) Uani d 1
C C7 0.3879(2) 0.70610(12) 0.49544(10) 0.0444(4) Uani d 1
H H7 0.323915 0.666059 0.452054 0.053 Uiso calc 1
C C8 0.5444(3) 0.68656(13) 0.71561(10) 0.0527(4) Uani d 1
H H8A 0.602405 0.735354 0.756531 0.063 Uiso calc 1
H H8B 0.426978 0.667993 0.720636 0.063 Uiso calc 1
C C9 0.6681(3) 0.59875(13) 0.72869(10) 0.0500(4) Uani d 1
H H9A 0.605655 0.547305 0.691233 0.060 Uiso calc 1
H H9B 0.781431 0.615675 0.719115 0.060 Uiso calc 1
C C10 0.7955(2) 0.47641(11) 0.82902(9) 0.0407(3) Uani d 1
C C11 0.8401(2) 0.44784(12) 0.90892(9) 0.0441(4) Uani d 1
H H11 0.814895 0.489596 0.945378 0.053 Uiso calc 1
C C12 0.9210(2) 0.35853(12) 0.93485(9) 0.0447(4) Uani d 1
H H12 0.950844 0.340781 0.988757 0.054 Uiso calc 1
C C13 0.9592(2) 0.29401(11) 0.88119(10) 0.0416(3) Uani d 1
C C14 0.9161(3) 0.32535(13) 0.80174(10) 0.0521(4) Uani d 1
H H14 0.941577 0.283999 0.765103 0.063 Uiso calc 1
C C15 0.8372(3) 0.41527(13) 0.77520(10) 0.0521(4) Uani d 1
H H15 0.812238 0.434561 0.721943 0.062 Uiso calc 1
C C16 1.0401(2) 0.19743(11) 0.90231(10) 0.0453(4) Uani d 1
H H16 1.042094 0.160700 0.858298 0.054 Uiso calc 1
C C17 1.1124(2) 0.15138(11) 0.97345(10) 0.0418(3) Uani d 1
C C18 1.2431(3) 0.07767(14) 1.11410(11) 0.0561(4) Uani d 1
C C19 1.1908(2) 0.05152(12) 0.97676(10) 0.0447(4) Uani d 1
N N1 0.41797(19) 0.67230(10) 0.57002(8) 0.0433(3) Uani d 1
N N2 1.2580(2) 0.01780(10) 1.05478(9) 0.0493(3) Uani d 1
H H2 1.310(3) -0.0389(10) 1.0662(14) 0.076(7) Uiso d 1
O O1 0.71184(17) 0.56551(9) 0.80991(6) 0.0499(3) Uani d 1
O O2 1.1955(2) 0.00511(9) 0.91897(8) 0.0638(4) Uani d 1
O O3 1.2938(3) 0.06030(13) 1.18489(8) 0.0859(6) Uani d 1
S S1 1.13659(7) 0.19066(3) 1.07087(3) 0.05382(16) Uani d 1

loop_
_atom_site_aniso_label
_atom_site_aniso_U_11
_atom_site_aniso_U_22
_atom_site_aniso_U_33
_atom_site_aniso_U_12
_atom_site_aniso_U_13
_atom_site_aniso_U_23
C1 0.0856(15) 0.0638(12) 0.0490(10) 0.0104(11) 0.0101(10) 0.0119(9)
C2 0.0670(11) 0.0661(12) 0.0466(10) 0.0021(9) 0.0245(9) 0.0125(9)
C3 0.0437(8) 0.0469(9) 0.0432(8) 0.0048(7) 0.0168(7) 0.0076(7)
C4 0.0541(10) 0.0378(8) 0.0571(10) -0.0033(7) 0.0151(8) 0.0061(7)
C5 0.0530(9) 0.0399(8) 0.0458(9) 0.0013(7) 0.0051(7) -0.0032(7)
C6 0.0472(8) 0.0381(8) 0.0378(8) 0.0093(6) 0.0110(6) 0.0023(6)
C7 0.0494(9) 0.0443(8) 0.0370(8) -0.0022(7) 0.0121(7) -0.0008(6)
C8 0.0703(11) 0.0491(10) 0.0365(8) 0.0144(8) 0.0160(8) 0.0037(7)
C9 0.0609(10) 0.0511(10) 0.0363(8) 0.0125(8) 0.0149(7) 0.0087(7)
C10 0.0448(8) 0.0378(8) 0.0372(8) 0.0018(6) 0.0113(6) 0.0024(6)
C11 0.0558(9) 0.0418(8) 0.0359(7) 0.0060(7) 0.0173(7) 0.0004(6)
C12 0.0544(9) 0.0434(8) 0.0369(7) 0.0045(7) 0.0168(7) 0.0071(6)
C13 0.0453(8) 0.0383(8) 0.0402(8) -0.0002(6) 0.0138(6) 0.0024(6)
C14 0.0691(11) 0.0472(9) 0.0386(8) 0.0113(8) 0.0172(8) -0.0028(7)
C15 0.0702(11) 0.0507(10) 0.0331(8) 0.0125(8) 0.0152(7) 0.0039(7)
C16 0.0545(9) 0.0385(8) 0.0446(9) 0.0017(7) 0.0194(7) -0.0004(7)
C17 0.0463(8) 0.0353(8) 0.0442(8) -0.0008(6) 0.0161(7) -0.0007(6)
C18 0.0675(11) 0.0511(10) 0.0437(9) 0.0124(8) 0.0118(8) -0.0005(8)
C19 0.0547(9) 0.0357(8) 0.0442(8) 0.0010(7) 0.0178(7) 0.0005(7)
N1 0.0523(8) 0.0371(7) 0.0393(7) -0.0003(5) 0.0144(6) 0.0014(5)
N2 0.0638(9) 0.0385(7) 0.0431(7) 0.0105(6) 0.0157(6) 0.0018(6)
O1 0.0683(8) 0.0447(6) 0.0353(6) 0.0153(5) 0.0164(5) 0.0064(5)
O2 0.1034(11) 0.0441(7) 0.0466(7) 0.0170(7) 0.0294(7) 0.0017(6)
O3 0.1260(14) 0.0805(11) 0.0395(7) 0.0390(10) 0.0140(8) 0.0028(7)
S1 0.0694(3) 0.0445(3) 0.0435(2) 0.01282(19) 0.0146(2) -0.00351(17)

loop_
_atom_type_symbol
_atom_type_description
_atom_type_scat_dispersion_real
_atom_type_scat_dispersion_imag
_atom_type_scat_source
C C 0.0181 0.0091 'International Tables Vol C Tables 4.2.6.8 and 6.1.1.4'
H H 0.0000 0.0000 'International Tables Vol C Tables 4.2.6.8 and 6.1.1.4'
N N 0.0311 0.0180 'International Tables Vol C Tables 4.2.6.8 and 6.1.1.4'
O O 0.0492 0.0322 'International Tables Vol C Tables 4.2.6.8 and 6.1.1.4'
S S 0.3331 0.5567 'International Tables Vol C Tables 4.2.6.8 and 6.1.1.4'

loop_
_geom_angle_atom_site_label_1
_geom_angle_atom_site_label_2
_geom_angle_atom_site_label_3
_geom_angle
C2 C1 H1A 109.5
C2 C1 H1B 109.5
H1A C1 H1B 109.5
C2 C1 H1C 109.5
H1A C1 H1C 109.5
H1B C1 H1C 109.5
C1 C2 C3 113.09(16)
C1 C2 H2A 109.0
C3 C2 H2A 109.0
C1 C2 H2B 109.0
C3 C2 H2B 109.0
H2A C2 H2B 107.8
C4 C3 C7 116.41(15)
C4 C3 C2 122.65(16)
C7 C3 C2 120.92(16)
C5 C4 C3 120.41(16)
C5 C4 H4 119.8
C3 C4 H4 119.8
C4 C5 C6 119.07(16)
C4 C5 H5 120.5
C6 C5 H5 120.5
N1 C6 C5 121.44(15)
N1 C6 C8 116.24(15)
C5 C6 C8 122.30(15)
N1 C7 C3 124.28(16)
N1 C7 H7 117.9
C3 C7 H7 117.9
C9 C8 C6 110.28(14)
C9 C8 H8A 109.6
C6 C8 H8A 109.6
C9 C8 H8B 109.6
C6 C8 H8B 109.6
H8A C8 H8B 108.1
O1 C9 C8 108.90(14)
O1 C9 H9A 109.9
C8 C9 H9A 109.9
O1 C9 H9B 109.9
C8 C9 H9B 109.9
H9A C9 H9B 108.3
O1 C10 C15 124.86(14)
O1 C10 C11 115.53(14)
C15 C10 C11 119.61(15)
C12 C11 C10 120.77(15)
C12 C11 H11 119.6
C10 C11 H11 119.6
C11 C12 C13 120.81(14)
C11 C12 H12 119.6
C13 C12 H12 119.6
C14 C13 C12 117.16(15)
C14 C13 C16 117.96(15)
C12 C13 C16 124.88(15)
C15 C14 C13 122.60(16)
C15 C14 H14 118.7
C13 C14 H14 118.7
C14 C15 C10 119.01(15)
C14 C15 H15 120.5
C10 C15 H15 120.5
C17 C16 C13 131.94(16)
C17 C16 H16 114.0
C13 C16 H16 114.0
C16 C17 C19 119.89(15)
C16 C17 S1 130.14(13)
C19 C17 S1 109.96(11)
O3 C18 N2 126.78(18)
O3 C18 S1 123.41(15)
N2 C18 S1 109.81(13)
O2 C19 N2 123.91(15)
O2 C19 C17 125.37(15)
N2 C19 C17 110.72(14)
C6 N1 C7 118.38(14)
C18 N2 C19 117.78(14)
C18 N2 H2 121.0(16)
C19 N2 H2 121.2(16)
C10 O1 C9 117.26(13)
C17 S1 C18 91.72(8)

loop_
_geom_bond_atom_site_label_1
_geom_bond_atom_site_label_2
_geom_bond_distance
C1 C2 1.506(3)
C1 H1A 0.9600
C1 H1B 0.9600
C1 H1C 0.9600
C2 C3 1.511(2)
C2 H2A 0.9700
C2 H2B 0.9700
C3 C4 1.381(2)
C3 C7 1.382(2)
C4 C5 1.380(2)
C4 H4 0.9300
C5 C6 1.384(2)
C5 H5 0.9300
C6 N1 1.337(2)
C6 C8 1.508(2)
C7 N1 1.337(2)
C7 H7 0.9300
C8 C9 1.498(2)
C8 H8A 0.9700
C8 H8B 0.9700
C9 O1 1.4281(19)
C9 H9A 0.9700
C9 H9B 0.9700
C10 O1 1.3638(19)
C10 C15 1.384(2)
C10 C11 1.387(2)
C11 C12 1.374(2)
C11 H11 0.9300
C12 C13 1.398(2)
C12 H12 0.9300
C13 C14 1.392(2)
C13 C16 1.452(2)
C14 C15 1.379(2)
C14 H14 0.9300
C15 H15 0.9300
C16 C17 1.340(2)
C16 H16 0.9300
C17 C19 1.486(2)
C17 S1 1.7488(16)
C18 O3 1.196(2)
C18 N2 1.365(2)
C18 S1 1.7897(19)
C19 O2 1.213(2)
C19 N2 1.371(2)
N2 H2 0.862(10)

loop_
_geom_hbond_atom_site_label_D
_geom_hbond_atom_site_label_H
_geom_hbond_atom_site_label_A
_geom_hbond_site_symmetry_A
_geom_hbond_distance_DH
_geom_hbond_distance_HA
_geom_hbond_distance_DA
_geom_hbond_angle_DHA
_geom_hbond_publ_flag
C12 H12 S1 . 0.93 2.63 3.3166(16) 131 y
C16 H16 O2 . 0.93 2.49 2.861(2) 104 y
N2 H2 N1 4_666 0.862(10) 1.996(11) 2.8474(19) 169(2) y
C7 H7 O2 4_465 0.93 2.53 3.310(2) 142 y

_cod_database_fobs_code 1548683
